data_4504561
loop_
_publ_author_name
'Said, Farouq F.'
'Bazinet, Patrick'
'Ong, Tiow-Gan'
'Yap, Glenn P. A.'
'Richeson, Darrin S.'

_publ_section_title
;
 Hydrogen Bonding Motifs
 ofN,N&#x2018;,N&#x2018;&#x2009;&#x2018;-Trisubstituted Guanidinium
 Cations with Spherical and Rodlike Monoanions:&#x2009; Syntheses and
 Structures of I-, I3-, and SCN-Salts
;
_journal_issue 1
_journal_name_full 'Crystal Growth &amp; Design'
_journal_page_first 258
_journal_paper_doi 10.1021/cg050303a
_journal_volume 6
_journal_year 2006
_chemical_formula_sum 'C10 H27 I N4'
_chemical_formula_weight 330.26
_chemical_name_systematic
; 
 ? 
;
_space_group_IT_number 86
_symmetry_cell_setting tetragonal
_symmetry_space_group_name_Hall '-P 4bc'
_symmetry_space_group_name_H-M 'P 42/n :2'
_atom_sites_solution_hydrogens geom
_atom_sites_solution_primary direct
_atom_sites_solution_secondary difmap
_audit_creation_method SHELXL-97
_cell_angle_alpha 90.00
_cell_angle_beta 90.00
_cell_angle_gamma 90.00
_cell_formula_units_Z 8
_cell_length_a 18.0542(9)
_cell_length_b 18.0542(9)
_cell_length_c 9.6549(9)
_cell_measurement_reflns_used 54
_cell_measurement_temperature 203(2)
_cell_measurement_theta_max 28.29
_cell_measurement_theta_min 1.47
_cell_volume 3147.1(4)
_computing_cell_refinement 'SMART, Bruker (2000)'
_computing_data_collection 'SMART, Bruker (2000)'
_computing_data_reduction 'XPREP, Bruker (2000)'
_computing_molecular_graphics 'SHELXTL, Bruker (2000)'
_computing_publication_material 'SHELXTL, Bruker (2000)'
_computing_structure_refinement 'SHELXL-97 (Sheldrick, 1997)'
_computing_structure_solution 'SHELXS-97 (Sheldrick, 1990)'
_diffrn_ambient_temperature 203(2)
_diffrn_measured_fraction_theta_full 0.944
_diffrn_measured_fraction_theta_max 0.944
_diffrn_measurement_device_type 'CCD area detector'
_diffrn_measurement_method 'phi and omega scans'
_diffrn_radiation_monochromator graphite
_diffrn_radiation_source 'fine-focus sealed tube'
_diffrn_radiation_type MoK\a
_diffrn_radiation_wavelength 0.71073
_diffrn_reflns_av_R_equivalents 0.0282
_diffrn_reflns_av_sigmaI/netI 0.0173
_diffrn_reflns_limit_h_max 24
_diffrn_reflns_limit_h_min -24
_diffrn_reflns_limit_k_max 23
_diffrn_reflns_limit_k_min -24
_diffrn_reflns_limit_l_max 12
_diffrn_reflns_limit_l_min -13
_diffrn_reflns_number 26618
_diffrn_reflns_theta_full 28.82
_diffrn_reflns_theta_max 28.82
_diffrn_reflns_theta_min 1.60
_diffrn_standards_decay_% <1
_exptl_absorpt_coefficient_mu 2.018
_exptl_absorpt_correction_T_max 1.000000
_exptl_absorpt_correction_T_min 0.771659
_exptl_absorpt_correction_type multi-scan
_exptl_absorpt_process_details 'SADABS, Bruker (2000)'
_exptl_crystal_colour COLOURLESS
_exptl_crystal_density_diffrn 1.394
_exptl_crystal_density_method 'not measured'
_exptl_crystal_description block
_exptl_crystal_F_000 1344
_exptl_crystal_size_max 0.20
_exptl_crystal_size_mid 0.20
_exptl_crystal_size_min 0.10
_refine_diff_density_max 0.644
_refine_diff_density_min -0.875
_refine_diff_density_rms 0.072
_refine_ls_extinction_method none
_refine_ls_goodness_of_fit_ref 1.005
_refine_ls_hydrogen_treatment mixed
_refine_ls_matrix_type full
_refine_ls_number_parameters 156
_refine_ls_number_reflns 3883
_refine_ls_number_restraints 19
_refine_ls_restrained_S_all 1.057
_refine_ls_R_factor_all 0.0496
_refine_ls_R_factor_gt 0.0328
_refine_ls_shift/su_max 0.001
_refine_ls_shift/su_mean 0.000
_refine_ls_structure_factor_coef Fsqd
_refine_ls_weighting_details 'calc w=1/[\s^2^(Fo^2^)+(0.0300P)^2^+4.7504P] where P=(Fo^2^+2Fc^2^)/3'
_refine_ls_weighting_scheme calc
_refine_ls_wR_factor_gt 0.0735
_refine_ls_wR_factor_ref 0.0825
_reflns_number_gt 2949
_reflns_number_total 3883
_reflns_threshold_expression >2sigma(I)
_cod_data_source_file cg050303asi20050629_051639.cif
_cod_data_source_block dr2076
_cod_depositor_comments
;
The following automatic conversions were performed:

'_symmetry_cell_setting' value 'Tetragonal' changed to 'tetragonal'
according to /home/saulius/struct/CIF-dictionaries/cif_core.dic
dictionary named 'cif_core.dic' version 2.4.1 from 2010-06-29.

Automatic conversion script
Id: cif_fix_values 1715 2011-07-08 13:25:40Z adriana 
;
_cod_original_sg_symbol_H-M P4(2)/n
_cod_database_code 4504561

loop_
_symmetry_equiv_pos_as_xyz
'x, y, z'
'-x+1/2, -y+1/2, z'
'-y, x+1/2, z+1/2'
'y+1/2, -x, z+1/2'
'-x, -y, -z'
'x-1/2, y-1/2, -z'
'y, -x-1/2, -z-1/2'
'-y-1/2, x, -z-1/2'

loop_
_atom_site_label
_atom_site_type_symbol
_atom_site_fract_x
_atom_site_fract_y
_atom_site_fract_z
_atom_site_U_iso_or_equiv
_atom_site_adp_type
_atom_site_occupancy
_atom_site_symmetry_multiplicity
_atom_site_calc_flag
_atom_site_refinement_flags
I I 0.511141(12) 0.686170(12) 1.003037(19) 0.04343(9) Uani 1 1 d .
N1 N 0.65045(15) 0.44810(15) 1.1247(3) 0.0403(6) Uani 1 1 d .
H1 H 0.617(2) 0.4286(19) 1.078(4) 0.046(10) Uiso 1 1 d .
N2 N 0.75668(14) 0.52120(14) 1.1184(3) 0.0349(5) Uani 1 1 d .
H2 H 0.7625(18) 0.5154(17) 1.204(4) 0.036(9) Uiso 1 1 d .
N3 N 0.67767(13) 0.51800(14) 0.9284(2) 0.0343(5) Uani 1 1 d .
C1 C 0.66935(19) 0.40833(19) 1.2535(3) 0.0490(8) Uani 1 1 d .
H1A H 0.7046 0.4389 1.3074 0.059 Uiso 1 1 calc R
C2 C 0.7060(2) 0.3357(3) 1.2189(6) 0.0879(17) Uani 1 1 d .
H2A H 0.7503 0.3448 1.1647 0.132 Uiso 1 1 calc R
H2B H 0.6720 0.3052 1.1659 0.132 Uiso 1 1 calc R
H2C H 0.7192 0.3102 1.3038 0.132 Uiso 1 1 calc R
C3 C 0.5991(2) 0.3970(2) 1.3395(4) 0.0608(10) Uani 1 1 d .
H3A H 0.5773 0.4448 1.3607 0.091 Uiso 1 1 calc R
H3B H 0.6116 0.3718 1.4251 0.091 Uiso 1 1 calc R
H3C H 0.5640 0.3674 1.2874 0.091 Uiso 1 1 calc R
C4 C 0.80535(15) 0.57877(15) 1.0591(3) 0.0321(6) Uani 1 1 d .
H4A H 0.8084 0.5708 0.9578 0.039 Uiso 1 1 calc R
C5 C 0.88300(17) 0.5702(2) 1.1198(4) 0.0498(8) Uani 1 1 d .
H5A H 0.9013 0.5207 1.1007 0.075 Uiso 1 1 calc R
H5B H 0.8812 0.5780 1.2191 0.075 Uiso 1 1 calc R
H5C H 0.9158 0.6064 1.0780 0.075 Uiso 1 1 calc R
C6 C 0.7737(2) 0.65541(17) 1.0847(4) 0.0502(8) Uani 1 1 d .
H6A H 0.7247 0.6587 1.0439 0.075 Uiso 1 1 calc R
H6B H 0.8057 0.6923 1.0430 0.075 Uiso 1 1 calc R
H6C H 0.7703 0.6642 1.1836 0.075 Uiso 1 1 calc R
C7 C 0.62078(16) 0.48138(16) 0.8401(3) 0.0331(6) Uani 1 1 d .
H7A H 0.5760 0.4720 0.8965 0.040 Uiso 1 1 calc R
C8 C 0.64953(19) 0.40799(17) 0.7842(4) 0.0453(7) Uani 1 1 d .
H8A H 0.6617 0.3755 0.8610 0.068 Uiso 1 1 calc R
H8B H 0.6935 0.4167 0.7289 0.068 Uiso 1 1 calc R
H8C H 0.6117 0.3850 0.7273 0.068 Uiso 1 1 calc R
C9 C 0.60117(18) 0.53441(18) 0.7236(3) 0.0427(7) Uani 1 1 d .
H9A H 0.5833 0.5806 0.7625 0.064 Uiso 1 1 calc R
H9B H 0.5629 0.5126 0.6662 0.064 Uiso 1 1 calc R
H9C H 0.6448 0.5439 0.6679 0.064 Uiso 1 1 calc R
C10 C 0.69478(16) 0.49562(15) 1.0572(3) 0.0324(6) Uani 1 1 d .
N4 N 0.63994(12) 0.74632(12) 0.7553(2) 0.0254(4) Uani 1 1 d D
H4E H 0.6597(13) 0.7798(10) 0.772(3) 0.030 Uiso 1 1 d D
H4C H 0.6661(12) 0.7100(11) 0.750(3) 0.030 Uiso 1 1 d D
H4B H 0.6132(12) 0.7344(13) 0.826(2) 0.030 Uiso 1 1 d D
H4D H 0.6123(12) 0.7456(14) 0.695(2) 0.030 Uiso 1 1 d D

loop_
_atom_site_aniso_label
_atom_site_aniso_U_11
_atom_site_aniso_U_22
_atom_site_aniso_U_33
_atom_site_aniso_U_23
_atom_site_aniso_U_13
_atom_site_aniso_U_12
I 0.05100(14) 0.04931(13) 0.02998(12) -0.00206(9) 0.00616(9) -0.00645(9)
N1 0.0419(14) 0.0450(14) 0.0339(13) 0.0106(11) -0.0103(11) -0.0136(12)
N2 0.0381(13) 0.0391(13) 0.0274(12) 0.0061(10) -0.0059(10) -0.0080(10)
N3 0.0389(13) 0.0351(12) 0.0290(12) 0.0027(10) -0.0084(10) -0.0053(10)
C1 0.0501(18) 0.055(2) 0.0418(17) 0.0210(15) -0.0182(15) -0.0238(15)
C2 0.049(2) 0.083(3) 0.131(5) 0.052(3) 0.005(3) 0.015(2)
C3 0.076(3) 0.068(2) 0.0381(18) 0.0103(17) 0.0031(18) -0.013(2)
C4 0.0348(14) 0.0328(14) 0.0286(13) 0.0013(11) -0.0006(11) -0.0061(11)
C5 0.0374(16) 0.071(2) 0.0412(17) 0.0122(16) -0.0047(14) -0.0094(15)
C6 0.062(2) 0.0347(16) 0.054(2) -0.0060(14) 0.0042(17) -0.0055(15)
C7 0.0340(14) 0.0366(14) 0.0286(13) 0.0003(11) -0.0036(11) -0.0053(11)
C8 0.0531(19) 0.0387(16) 0.0443(17) -0.0025(14) -0.0038(15) -0.0005(14)
C9 0.0446(17) 0.0449(17) 0.0386(16) 0.0025(13) -0.0152(14) -0.0023(14)
C10 0.0362(14) 0.0299(13) 0.0312(14) 0.0003(11) -0.0022(11) -0.0010(11)
N4 0.0247(10) 0.0258(10) 0.0257(11) 0.0012(9) 0.0002(9) -0.0011(8)

loop_
_atom_type_symbol
_atom_type_description
_atom_type_scat_dispersion_real
_atom_type_scat_dispersion_imag
_atom_type_scat_source
C C 0.0033 0.0016 'International Tables Vol C Tables 4.2.6.8 and 6.1.1.4'
H H 0.0000 0.0000 'International Tables Vol C Tables 4.2.6.8 and 6.1.1.4'
N N 0.0061 0.0033 'International Tables Vol C Tables 4.2.6.8 and 6.1.1.4'
I I -0.4742 1.8119 'International Tables Vol C Tables 4.2.6.8 and 6.1.1.4'

loop_
_geom_angle_atom_site_label_1
_geom_angle_atom_site_label_2
_geom_angle_atom_site_label_3
_geom_angle
C10 N1 C1 125.6(3)
C10 N2 C4 124.4(2)
C10 N3 C7 123.7(2)
N1 C1 C2 109.8(3)
N1 C1 C3 109.3(3)
C2 C1 C3 111.6(3)
N2 C4 C6 110.8(2)
N2 C4 C5 109.0(2)
C6 C4 C5 112.1(3)
N3 C7 C9 107.7(2)
N3 C7 C8 110.7(2)
C9 C7 C8 111.5(3)
N1 C10 N3 120.3(3)
N1 C10 N2 120.1(3)
N3 C10 N2 119.6(3)

loop_
_geom_bond_atom_site_label_1
_geom_bond_atom_site_label_2
_geom_bond_distance
N1 C10 1.342(4)
N1 C1 1.476(4)
N2 C10 1.346(4)
N2 C4 1.476(4)
N3 C10 1.344(4)
N3 C7 1.490(3)
C1 C2 1.506(6)
C1 C3 1.529(5)
C4 C6 1.518(4)
C4 C5 1.527(4)
C7 C9 1.519(4)
C7 C8 1.522(4)
